data_7003257
loop_
_publ_author_name
'Beves, Jonathon E.'
'Dunphy, Emma L.'
'Constable, Edwin C.'
'Housecroft, Catherine E.'
'Kepert, Cameron J.'
'Neuburger, Markus'
'Price, David J.'
'Schaffner, Silvia'

_publ_section_title
;
 Vectorial property dependence in
 bis{4&#x2032;-(n-pyridyl)-2,2&#x2032;:6&#x2032;,2&#x2033;-terpyridine}iron(ii)
 and ruthenium(ii) complexes with n = 2, 3 and 4
;
_journal_issue 3
_journal_name_full 'Dalton Transactions'
_journal_page_first 386
_journal_paper_doi 10.1039/b714970k
_journal_year 2008
_chemical_formula_moiety '4(C40 H28 Fe N8), 8(F6 P), 8(H2 O), H2 O'
_chemical_formula_sum 'C160 H130 F48 Fe4 N32 O9 P8'
_chemical_formula_weight 4028.08
_space_group_IT_number 2
_symmetry_cell_setting triclinic
_symmetry_space_group_name_Hall '-P 1'
_symmetry_space_group_name_H-M 'P -1'
_atom_sites_solution_hydrogens geom
_atom_sites_solution_primary direct
_audit_creation_date 07-06-27
_audit_creation_method CRYSTALS_ver_12.84
_cell_angle_alpha 94.145(2)
_cell_angle_beta 99.444(2)
_cell_angle_gamma 109.4686(16)
_cell_formula_units_Z 1
_cell_length_a 15.7521(6)
_cell_length_b 16.1814(6)
_cell_length_c 17.3664(6)
_cell_measurement_reflns_used 15846
_cell_measurement_temperature 173
_cell_measurement_theta_max 28
_cell_measurement_theta_min 1
_cell_volume 4078.3(3)
_computing_cell_refinement 'DENZO/SCALEPACK (Otwinowski & Minor, 1997)'
_computing_data_collection 'COLLECT (Nonius, 1997-2001).'
_computing_data_reduction 'DENZO/SCALEPACK (Otwinowski & Minor, 1997)'
_computing_molecular_graphics 'CAMERON (Watkin et al., 1996)'
_computing_publication_material 'CRYSTALS (Betteridge et al., 2003)'
_computing_structure_refinement 'CRYSTALS (Betteridge et al., 2003)'
_computing_structure_solution 'SIR92 (Altomare et al., 1994)'
_diffrn_ambient_temperature 173
_diffrn_measured_fraction_theta_full 0.975
_diffrn_measured_fraction_theta_max 0.962
_diffrn_measurement_device_type 'Nonius KappaCCD'
_diffrn_measurement_method '\f & \w scans'
_diffrn_radiation_monochromator graphite
_diffrn_radiation_type 'Mo K\a'
_diffrn_radiation_wavelength 0.71073
_diffrn_reflns_av_R_equivalents 0.045
_diffrn_reflns_limit_h_max 20
_diffrn_reflns_limit_h_min -20
_diffrn_reflns_limit_k_max 20
_diffrn_reflns_limit_k_min -21
_diffrn_reflns_limit_l_max 22
_diffrn_reflns_limit_l_min -22
_diffrn_reflns_number 32121
_diffrn_reflns_theta_full 25.056
_diffrn_reflns_theta_max 27.840
_diffrn_reflns_theta_min 1.200
_diffrn_standards_number 0
_exptl_absorpt_coefficient_mu 0.553
_exptl_absorpt_correction_T_max 0.96
_exptl_absorpt_correction_T_min 0.85
_exptl_absorpt_correction_type multi-scan
_exptl_absorpt_process_details 'DENZO/SCALEPACK (Otwinowski & Minor, 1997)'
_exptl_crystal_colour purple
_exptl_crystal_density_diffrn 1.640
_exptl_crystal_description plate
_exptl_crystal_F_000 2042
_exptl_crystal_size_max 0.40
_exptl_crystal_size_mid 0.30
_exptl_crystal_size_min 0.08
_refine_diff_density_max 0.73
_refine_diff_density_min -0.64
_refine_ls_extinction_method None
_refine_ls_goodness_of_fit_ref 1.0087
_refine_ls_hydrogen_treatment constr
_refine_ls_matrix_type full
_refine_ls_number_parameters 1180
_refine_ls_number_reflns 12869
_refine_ls_number_restraints 1517
_refine_ls_R_factor_all 0.1172
_refine_ls_R_factor_gt 0.0776
_refine_ls_shift/su_max 0.013387
_refine_ls_structure_factor_coef F
_refine_ls_weighting_details
;
Method, part 1, Chebychev polynomial, (Watkin, 1994, Prince, 1982)
[weight] = 1.0/[A~0~*T~0~(x)+A~1~*T~1~(x) ... +A~n-1~]*T~n-1~(x)]
where A~i~ are the Chebychev coefficients listed below and x= Fcalc/Fmax
Method = Robust Weighting (Prince, 1982)
W = [weight] * [1-(deltaF/6*sigmaF)^2^]^2^
A~i~ are:
1.88 1.92 1.25
;
_refine_ls_weighting_scheme calc
_refine_ls_wR_factor_all 0.1214
_refine_ls_wR_factor_gt 0.0842
_refine_ls_wR_factor_ref 0.0842
_reflns_limit_h_max 20
_reflns_limit_h_min -20
_reflns_limit_k_max 21
_reflns_limit_k_min -21
_reflns_limit_l_max 22
_reflns_limit_l_min 0
_reflns_number_gt 12869
_reflns_number_total 18648
_reflns_threshold_expression I>1.0\s(I)
_oxford_diffrn_Wilson_B_factor 0.00
_oxford_diffrn_Wilson_scale 0.00
_oxford_refine_ls_scale 0.2388(4)
_oxford_structure_analysis_title '6260926 jb1125_173k'
_cod_data_source_file b714970k.txt
_cod_data_source_block jb1125
_cod_depositor_comments
;
The following automatic conversions were performed:
'_symmetry_cell_setting' value 'Triclinic' changed to 'triclinic'
according to '/home/saulius/struct/CIF-dictionaries/cif_core.dic'
dictionary named 'cif_core.dic' version 2.4.1 from 2010-06-29.

Automatic conversion script
Id: cif_fix_enum 1527 2010-12-29 10:47:43Z saulius 
;
_cod_original_sg_symbol_H-M 'P -1 '
_cod_database_code 7003257

loop_
_symmetry_equiv_pos_as_xyz
x,y,z
-x,-y,-z

loop_
_atom_site_label
_atom_site_type_symbol
_atom_site_fract_x
_atom_site_fract_y
_atom_site_fract_z
_atom_site_U_iso_or_equiv
_atom_site_occupancy
_atom_site_adp_type
_atom_site_refinement_flags_posn
_atom_site_refinement_flags_adp
_atom_site_refinement_flags_occupancy
_atom_site_disorder_assembly
_atom_site_disorder_group
_atom_site_attached_hydrogens
Fe1 Fe 0.59813(3) 0.81878(3) 0.25568(2) 0.0302 1.0000 Uani . . . . . .
Fe2 Fe 0.92986(3) 0.67009(3) 0.70887(2) 0.0317 1.0000 Uani . . . . . .
N1 N 0.5292(2) 0.69024(19) 0.24060(16) 0.0349 1.0000 Uani . . . . . .
N2 N 0.57046(19) 0.79898(18) 0.14510(14) 0.0311 1.0000 Uani . . . . . .
N3 N 0.65750(19) 0.94121(18) 0.23469(15) 0.0318 1.0000 Uani . . . . . .
N4 N 0.48666(19) 0.84240(19) 0.27348(15) 0.0337 1.0000 Uani . . . . . .
N5 N 0.62588(19) 0.84010(18) 0.36623(15) 0.0314 1.0000 Uani . . . . . .
N6 N 0.7176(2) 0.80096(19) 0.27412(15) 0.0330 1.0000 Uani . . . . . .
N7 N 0.4859(2) 0.8301(2) -0.13704(16) 0.0431 1.0000 Uani . . . . . .
N8 N 0.7755(2) 0.8863(2) 0.64831(17) 0.0418 1.0000 Uani . . . . . .
N51 N 0.9875(2) 0.79993(19) 0.71526(16) 0.0348 1.0000 Uani . . . . . .
N52 N 0.96170(19) 0.69872(19) 0.81876(15) 0.0328 1.0000 Uani . . . . . .
N53 N 0.8807(2) 0.55047(19) 0.73912(16) 0.0352 1.0000 Uani . . . . . .
N54 N 1.0428(2) 0.65314(18) 0.68825(16) 0.0339 1.0000 Uani . . . . . .
N55 N 0.8974(2) 0.64277(19) 0.59867(16) 0.0373 1.0000 Uani . . . . . .
N56 N 0.8050(2) 0.67698(19) 0.69290(15) 0.0348 1.0000 Uani . . . . . .
N57 N 1.0376(3) 0.8562(3) 1.0899(2) 0.0703 1.0000 Uani . . . . . .
N58 N 0.8933(4) 0.5752(2) 0.3128(2) 0.0672 1.0000 Uani . . . . . .
C1 C 0.5108(3) 0.6381(2) 0.2964(2) 0.0428 1.0000 Uani . . . . . .
C2 C 0.4589(3) 0.5494(3) 0.2799(2) 0.0556 1.0000 Uani . . . . . .
C3 C 0.4243(3) 0.5114(3) 0.2019(2) 0.0560 1.0000 Uani . . . . . .
C4 C 0.4422(3) 0.5648(3) 0.1427(2) 0.0488 1.0000 Uani . . . . . .
C5 C 0.4954(2) 0.6535(2) 0.16334(18) 0.0358 1.0000 Uani . . . . . .
C6 C 0.5201(2) 0.7169(2) 0.10679(18) 0.0323 1.0000 Uani . . . . . .
C7 C 0.4940(2) 0.7011(2) 0.02591(18) 0.0339 1.0000 Uani . . . . . .
C8 C 0.5220(2) 0.7716(2) -0.01735(18) 0.0353 1.0000 Uani . . . . . .
C9 C 0.5768(2) 0.8548(2) 0.02214(18) 0.0336 1.0000 Uani . . . . . .
C10 C 0.5989(2) 0.8675(2) 0.10407(17) 0.0307 1.0000 Uani . . . . . .
C11 C 0.6503(2) 0.9500(2) 0.15658(18) 0.0322 1.0000 Uani . . . . . .
C12 C 0.6872(2) 1.0323(2) 0.13173(19) 0.0376 1.0000 Uani . . . . . .
C13 C 0.7311(3) 1.1064(2) 0.1870(2) 0.0425 1.0000 Uani . . . . . .
C14 C 0.7382(3) 1.0973(2) 0.2663(2) 0.0412 1.0000 Uani . . . . . .
C15 C 0.7011(2) 1.0136(2) 0.28773(19) 0.0359 1.0000 Uani . . . . . .
C16 C 0.4147(2) 0.8399(2) 0.2184(2) 0.0382 1.0000 Uani . . . . . .
C17 C 0.3375(3) 0.8514(3) 0.2378(2) 0.0437 1.0000 Uani . . . . . .
C18 C 0.3336(3) 0.8682(3) 0.3166(2) 0.0419 1.0000 Uani . . . . . .
C19 C 0.4079(3) 0.8723(3) 0.3738(2) 0.0402 1.0000 Uani . . . . . .
C20 C 0.4833(2) 0.8591(2) 0.35069(18) 0.0328 1.0000 Uani . . . . . .
C21 C 0.5653(2) 0.8592(2) 0.40527(18) 0.0331 1.0000 Uani . . . . . .
C22 C 0.5854(3) 0.8763(2) 0.48702(19) 0.0369 1.0000 Uani . . . . . .
C23 C 0.6679(2) 0.8738(2) 0.52906(18) 0.0343 1.0000 Uani . . . . . .
C24 C 0.7287(2) 0.8533(2) 0.48706(18) 0.0350 1.0000 Uani . . . . . .
C25 C 0.7060(2) 0.8376(2) 0.40579(18) 0.0325 1.0000 Uani . . . . . .
C26 C 0.7605(2) 0.8161(2) 0.35161(17) 0.0316 1.0000 Uani . . . . . .
C27 C 0.8468(2) 0.8108(2) 0.37428(19) 0.0353 1.0000 Uani . . . . . .
C28 C 0.8907(2) 0.7881(2) 0.3171(2) 0.0377 1.0000 Uani . . . . . .
C29 C 0.8458(2) 0.7710(2) 0.23910(19) 0.0363 1.0000 Uani . . . . . .
C30 C 0.7600(3) 0.7779(2) 0.21981(19) 0.0367 1.0000 Uani . . . . . .
C31 C 0.4919(2) 0.7584(2) -0.10487(19) 0.0371 1.0000 Uani . . . . . .
C32 C 0.4713(2) 0.6772(3) -0.1493(2) 0.0405 1.0000 Uani . . . . . .
C33 C 0.4437(3) 0.6701(3) -0.2307(2) 0.0511 1.0000 Uani . . . . . .
C34 C 0.4372(3) 0.7420(3) -0.2645(2) 0.0516 1.0000 Uani . . . . . .
C35 C 0.4577(3) 0.8206(3) -0.2161(2) 0.0533 1.0000 Uani . . . . . .
C36 C 0.6932(2) 0.8914(2) 0.61660(18) 0.0353 1.0000 Uani . . . . . .
C37 C 0.6373(3) 0.9119(3) 0.6620(2) 0.0430 1.0000 Uani . . . . . .
C38 C 0.6671(3) 0.9294(3) 0.7435(2) 0.0479 1.0000 Uani . . . . . .
C39 C 0.7505(3) 0.9247(3) 0.7763(2) 0.0488 1.0000 Uani . . . . . .
C40 C 0.8024(3) 0.9027(3) 0.7265(2) 0.0453 1.0000 Uani . . . . . .
C51 C 0.9951(3) 0.8484(3) 0.6547(2) 0.0449 1.0000 Uani . . . . . .
C52 C 1.0349(3) 0.9398(3) 0.6666(3) 0.0536 1.0000 Uani . . . . . .
C53 C 1.0689(3) 0.9827(3) 0.7423(3) 0.0546 1.0000 Uani . . . . . .
C54 C 1.0628(3) 0.9346(3) 0.8051(2) 0.0470 1.0000 Uani . . . . . .
C55 C 1.0210(2) 0.8439(2) 0.7902(2) 0.0386 1.0000 Uani . . . . . .
C56 C 1.0056(2) 0.7849(2) 0.8508(2) 0.0373 1.0000 Uani . . . . . .
C57 C 1.0283(2) 0.8089(3) 0.9315(2) 0.0416 1.0000 Uani . . . . . .
C58 C 1.0050(2) 0.7432(3) 0.9807(2) 0.0416 1.0000 Uani . . . . . .
C59 C 0.9608(3) 0.6563(3) 0.9473(2) 0.0419 1.0000 Uani . . . . . .
C60 C 0.9387(2) 0.6355(2) 0.86514(19) 0.0366 1.0000 Uani . . . . . .
C61 C 0.8886(3) 0.5488(2) 0.8183(2) 0.0381 1.0000 Uani . . . . . .
C62 C 0.8490(3) 0.4708(3) 0.8488(2) 0.0485 1.0000 Uani . . . . . .
C63 C 0.8018(3) 0.3941(3) 0.7989(3) 0.0596 1.0000 Uani . . . . . .
C64 C 0.7960(3) 0.3950(3) 0.7181(3) 0.0591 1.0000 Uani . . . . . .
C65 C 0.8361(3) 0.4736(3) 0.6906(2) 0.0482 1.0000 Uani . . . . . .
C66 C 1.1177(2) 0.6610(2) 0.7419(2) 0.0372 1.0000 Uani . . . . . .
C67 C 1.1959(3) 0.6519(3) 0.7213(2) 0.0452 1.0000 Uani . . . . . .
C68 C 1.1977(3) 0.6355(3) 0.6430(2) 0.0471 1.0000 Uani . . . . . .
C69 C 1.1213(3) 0.6272(3) 0.5870(2) 0.0463 1.0000 Uani . . . . . .
C70 C 1.0438(3) 0.6353(2) 0.61040(19) 0.0387 1.0000 Uani . . . . . .
C71 C 0.9579(3) 0.6279(2) 0.55815(19) 0.0375 1.0000 Uani . . . . . .
C72 C 0.9356(3) 0.6086(2) 0.4762(2) 0.0434 1.0000 Uani . . . . . .
C73 C 0.8498(3) 0.6029(2) 0.4363(2) 0.0442 1.0000 Uani . . . . . .
C74 C 0.7881(3) 0.6198(2) 0.4798(2) 0.0431 1.0000 Uani . . . . . .
C75 C 0.8142(3) 0.6403(2) 0.56125(19) 0.0380 1.0000 Uani . . . . . .
C76 C 0.7600(3) 0.6597(2) 0.61698(19) 0.0380 1.0000 Uani . . . . . .
C77 C 0.6716(3) 0.6596(3) 0.5957(2) 0.0452 1.0000 Uani . . . . . .
C78 C 0.6276(3) 0.6784(3) 0.6534(2) 0.0454 1.0000 Uani . . . . . .
C79 C 0.6730(3) 0.6960(3) 0.7312(2) 0.0420 1.0000 Uani . . . . . .
C80 C 0.7625(3) 0.6948(2) 0.7491(2) 0.0383 1.0000 Uani . . . . . .
C81 C 1.0279(3) 0.7719(4) 1.0675(2) 0.0543 1.0000 Uani . . . . . .
C82 C 1.0412(3) 0.7166(5) 1.1203(2) 0.0703 1.0000 Uani . . . . . .
C83 C 1.0669(3) 0.7519(6) 1.2016(3) 0.0880 1.0000 Uani . . . . . .
C84 C 1.0773(3) 0.8379(6) 1.2229(3) 0.0967 1.0000 Uani . . . . . .
C85 C 1.0610(4) 0.8869(5) 1.1659(3) 0.0877 1.0000 Uani . . . . . .
C86 C 0.8246(4) 0.5808(2) 0.3487(2) 0.0538 1.0000 Uani . . . . . .
C87 C 0.7377(4) 0.5660(3) 0.3082(2) 0.0629 1.0000 Uani . . . . . .
C88 C 0.7195(5) 0.5466(3) 0.2256(3) 0.0831 1.0000 Uani . . . . . .
C89 C 0.7884(5) 0.5415(3) 0.1886(3) 0.0852 1.0000 Uani . . . . . .
C90 C 0.8730(5) 0.5556(3) 0.2333(3) 0.0753 1.0000 Uani . . . . . .
P1 P 0.73644(7) 0.68001(8) 0.98840(6) 0.0510 1.0000 Uani . . . . . .
P2 P 0.24270(8) 0.69184(9) -0.01653(6) 0.0522 1.0000 Uani . . . . . .
P3 P 0.14366(8) 0.86982(8) 0.47790(5) 0.0497 1.0000 Uani . . . . . .
P4 P 0.38641(8) 0.62536(7) 0.48879(6) 0.0472 1.0000 Uani . . . . . .
F1 F 0.6670(2) 0.6194(2) 1.0347(3) 0.0948 1.0000 Uani . . . . . .
F2 F 0.8069(2) 0.7435(2) 0.94309(16) 0.0715 1.0000 Uani . . . . . .
F3 F 0.7480(2) 0.5971(2) 0.9422(2) 0.0900 1.0000 Uani . . . . . .
F4 F 0.7256(2) 0.76517(19) 1.03216(14) 0.0616 1.0000 Uani . . . . . .
F5 F 0.6530(2) 0.6731(3) 0.92049(18) 0.0972 1.0000 Uani . . . . . .
F6 F 0.81976(18) 0.6871(2) 1.05660(14) 0.0612 1.0000 Uani . . . . . .
F11 F 0.2914(3) 0.6427(4) 0.0408(3) 0.1265 1.0000 Uani . . . . . .
F12 F 0.19482(19) 0.7447(2) -0.07063(16) 0.0674 1.0000 Uani . . . . . .
F13 F 0.2072(3) 0.7295(4) 0.05497(19) 0.1146 1.0000 Uani . . . . . .
F14 F 0.2829(2) 0.6613(3) -0.08563(19) 0.0879 1.0000 Uani . . . . . .
F15 F 0.1526(2) 0.6110(3) -0.0353(4) 0.1406 1.0000 Uani . . . . . .
F16 F 0.3341(2) 0.7773(2) 0.0062(2) 0.0904 1.0000 Uani . . . . . .
F21 F 0.1601(2) 0.9528(2) 0.54084(17) 0.0802 1.0000 Uani . . . . . .
F22 F 0.1258(3) 0.7886(2) 0.4147(2) 0.1042 1.0000 Uani . . . . . .
F23 F 0.1665(3) 0.8197(3) 0.5478(2) 0.1076 1.0000 Uani . . . . . .
F24 F 0.1196(3) 0.9224(2) 0.40910(18) 0.1061 1.0000 Uani . . . . . .
F26 F 0.0383(2) 0.8319(3) 0.48355(19) 0.0951 1.0000 Uani . . . . . .
F31 F 0.3481(3) 0.53647(19) 0.4303(2) 0.0831 1.0000 Uani . . . . . .
F32 F 0.4261(4) 0.7153(2) 0.5469(2) 0.1237 1.0000 Uani . . . . . .
F33 F 0.3843(2) 0.67809(19) 0.41569(15) 0.0680 1.0000 Uani . . . . . .
F34 F 0.3893(3) 0.5766(3) 0.56436(19) 0.0957 1.0000 Uani . . . . . .
F35 F 0.2838(2) 0.6166(3) 0.49113(19) 0.1056 1.0000 Uani . . . . . .
F36 F 0.4883(2) 0.6329(3) 0.48395(19) 0.0929 1.0000 Uani . . . . . .
O1 O 0.5320(3) 1.0114(2) -0.0733(2) 0.0688 1.0000 Uani . . . . . .
O2 O 0.7230(2) 1.0607(3) -0.06161(19) 0.0692 1.0000 Uani . . . . . .
O3 O 0.8188(3) 0.9539(3) -0.0009(3) 0.0973 1.0000 Uani . . . . . .
O4 O 0.9904(7) 0.9854(6) 0.0284(6) 0.1027 0.5000 Uani . . . . . .
O5 O 0.4018(3) 0.8819(4) 0.5799(3) 0.1002 1.0000 Uani . . . . . .
F25 F 0.2488(2) 0.9123(3) 0.4722(2) 0.1020 1.0000 Uani . . . . . .
H1 H 0.5110 0.9577 -0.0871 0.0801 1.0000 Uiso R . . . . .
H2 H 0.5880 1.0291 -0.0692 0.0801 0.5000 Uiso R . . . . .
H3 H 0.7416 1.1166 -0.0599 0.0813 1.0000 Uiso R . . . . .
H4 H 0.7586 1.0417 -0.0339 0.0813 0.5000 Uiso R . . . . .
H5 H 0.8750 0.9721 0.0059 0.1182 0.5000 Uiso R . . . . .
H6 H 0.7931 0.9014 0.0084 0.1141 1.0000 Uiso R . . . . .
H7 H 1.0151 1.0312 0.0605 0.1215 0.5000 Uiso R . . . . .
H8 H 1.0027 0.9445 0.0469 0.1215 0.5000 Uiso R . . . . .
H9 H 0.4059 0.8335 0.5682 0.1270 1.0000 Uiso R . . . . .
H10 H 0.3593 0.8872 0.5490 0.1270 1.0000 Uiso R . . . . .
H12 H 0.5194 1.0226 -0.0307 0.0801 0.5000 Uiso R . . . . .
H14 H 0.6692 1.0310 -0.0599 0.0813 0.5000 Uiso R . . . . .
H15 H 0.7995 0.9912 -0.0188 0.1182 0.5000 Uiso R . . . . .
H20 H 0.5350 0.6652 0.3491 0.0473 1.0000 Uiso R . . . . .
H21 H 0.4474 0.5152 0.3211 0.0617 1.0000 Uiso R . . . . .
H31 H 0.3902 0.4513 0.1886 0.0592 1.0000 Uiso R . . . . .
H41 H 0.4181 0.5412 0.0898 0.0544 1.0000 Uiso R . . . . .
H71 H 0.4585 0.6448 0.0003 0.0403 1.0000 Uiso R . . . . .
H91 H 0.5989 0.9035 -0.0062 0.0388 1.0000 Uiso R . . . . .
H131 H 0.7574 1.1634 0.1723 0.0489 1.0000 Uiso R . . . . .
H141 H 0.7678 1.1472 0.3060 0.0479 1.0000 Uiso R . . . . .
H151 H 0.7056 1.0077 0.3414 0.0414 1.0000 Uiso R . . . . .
H161 H 0.4178 0.8299 0.1649 0.0450 1.0000 Uiso R . . . . .
H171 H 0.2886 0.8479 0.1976 0.0521 1.0000 Uiso R . . . . .
H181 H 0.2821 0.8770 0.3308 0.0511 1.0000 Uiso R . . . . .
H191 H 0.4087 0.8847 0.4274 0.0460 1.0000 Uiso R . . . . .
H221 H 0.5433 0.8896 0.5143 0.0430 1.0000 Uiso R . . . . .
H241 H 0.7853 0.8512 0.5147 0.0408 1.0000 Uiso R . . . . .
H271 H 0.8762 0.8242 0.4279 0.0421 1.0000 Uiso R . . . . .
H281 H 0.9493 0.7844 0.3312 0.0444 1.0000 Uiso R . . . . .
H291 H 0.8746 0.7563 0.1988 0.0421 1.0000 Uiso R . . . . .
H301 H 0.7298 0.7661 0.1667 0.0435 1.0000 Uiso R . . . . .
H321 H 0.4770 0.6294 -0.1249 0.0454 1.0000 Uiso R . . . . .
H331 H 0.4293 0.6156 -0.2626 0.0572 1.0000 Uiso R . . . . .
H341 H 0.4192 0.7379 -0.3196 0.0561 1.0000 Uiso R . . . . .
H351 H 0.4524 0.8710 -0.2386 0.0593 1.0000 Uiso R . . . . .
H371 H 0.5806 0.9141 0.6386 0.0503 1.0000 Uiso R . . . . .
H381 H 0.6295 0.9429 0.7755 0.0561 1.0000 Uiso R . . . . .
H391 H 0.7725 0.9357 0.8310 0.0543 1.0000 Uiso R . . . . .
H401 H 0.8591 0.8991 0.7492 0.0529 1.0000 Uiso R . . . . .
H511 H 0.9720 0.8184 0.6026 0.0558 1.0000 Uiso R . . . . .
H521 H 1.0388 0.9720 0.6239 0.0654 1.0000 Uiso R . . . . .
H531 H 1.0954 1.0443 0.7507 0.0646 1.0000 Uiso R . . . . .
H541 H 1.0851 0.9617 0.8567 0.0531 1.0000 Uiso R . . . . .
H571 H 1.0582 0.8687 0.9532 0.0512 1.0000 Uiso R . . . . .
H591 H 0.9453 0.6119 0.9789 0.0505 1.0000 Uiso R . . . . .
H621 H 0.8549 0.4715 0.9038 0.0579 1.0000 Uiso R . . . . .
H631 H 0.7747 0.3418 0.8192 0.0663 1.0000 Uiso R . . . . .
H641 H 0.7646 0.3421 0.6837 0.0643 1.0000 Uiso R . . . . .
H651 H 0.8306 0.4735 0.6362 0.0528 1.0000 Uiso R . . . . .
H661 H 1.1167 0.6727 0.7953 0.0433 1.0000 Uiso R . . . . .
H671 H 1.2479 0.6582 0.7605 0.0553 1.0000 Uiso R . . . . .
H681 H 1.2501 0.6300 0.6276 0.0566 1.0000 Uiso R . . . . .
H691 H 1.1205 0.6159 0.5330 0.0560 1.0000 Uiso R . . . . .
H721 H 0.9784 0.5986 0.4485 0.0501 1.0000 Uiso R . . . . .
H741 H 0.7307 0.6177 0.4554 0.0494 1.0000 Uiso R . . . . .
H771 H 0.6420 0.6474 0.5421 0.0537 1.0000 Uiso R . . . . .
H781 H 0.5667 0.6786 0.6399 0.0539 1.0000 Uiso R . . . . .
H791 H 0.6451 0.7087 0.7722 0.0513 1.0000 Uiso R . . . . .
H801 H 0.7944 0.7055 0.8023 0.0448 1.0000 Uiso R . . . . .
H821 H 1.0329 0.6568 1.1025 0.0953 1.0000 Uiso R . . . . .
H831 H 1.0758 0.7157 1.2391 0.1035 1.0000 Uiso R . . . . .
H841 H 1.0953 0.8623 1.2764 0.1071 1.0000 Uiso R . . . . .
H851 H 1.0685 0.9468 1.1822 0.0924 1.0000 Uiso R . . . . .
H871 H 0.6921 0.5702 0.3351 0.0695 1.0000 Uiso R . . . . .
H881 H 0.6603 0.5364 0.1962 0.0875 1.0000 Uiso R . . . . .
H891 H 0.7783 0.5290 0.1341 0.0964 1.0000 Uiso R . . . . .
H901 H 0.9203 0.5515 0.2080 0.0905 1.0000 Uiso R . . . . .
H902 H 0.6811 1.0373 0.0776 0.0449 1.0000 Uiso R . . . . .

loop_
_atom_site_aniso_label
_atom_site_aniso_U_11
_atom_site_aniso_U_22
_atom_site_aniso_U_33
_atom_site_aniso_U_23
_atom_site_aniso_U_13
_atom_site_aniso_U_12
Fe1 0.0350(3) 0.0338(3) 0.0196(2) 0.00342(16) 0.00482(17) 0.00944(19)
Fe2 0.0377(3) 0.0328(2) 0.0212(2) 0.00261(17) 0.00580(17) 0.0084(2)
N1 0.0380(15) 0.0340(14) 0.0270(13) 0.0015(11) 0.0078(11) 0.0051(12)
N2 0.0335(14) 0.0385(15) 0.0196(11) 0.0044(10) 0.0056(10) 0.0104(12)
N3 0.0367(14) 0.0327(14) 0.0236(12) 0.0021(10) 0.0031(10) 0.0107(11)
N4 0.0355(14) 0.0374(15) 0.0264(12) 0.0025(11) 0.0031(11) 0.0126(12)
N5 0.0368(14) 0.0328(14) 0.0229(12) 0.0039(10) 0.0041(10) 0.0110(11)
N6 0.0400(15) 0.0373(14) 0.0216(12) 0.0048(10) 0.0067(11) 0.0130(12)
N7 0.0420(16) 0.061(2) 0.0231(13) 0.0074(12) 0.0041(11) 0.0142(15)
N8 0.0451(17) 0.0491(18) 0.0279(13) 0.0046(12) 0.0047(12) 0.0134(14)
N51 0.0366(14) 0.0329(14) 0.0320(13) 0.0018(11) 0.0057(11) 0.0094(12)
N52 0.0332(14) 0.0409(15) 0.0237(12) 0.0031(11) 0.0060(10) 0.0126(12)
N53 0.0372(15) 0.0345(14) 0.0290(13) 0.0052(11) 0.0033(11) 0.0076(12)
N54 0.0401(15) 0.0296(14) 0.0301(13) 0.0019(10) 0.0117(11) 0.0080(12)
N55 0.0454(16) 0.0361(15) 0.0235(12) 0.0019(11) 0.0038(11) 0.0072(13)
N56 0.0387(15) 0.0328(14) 0.0261(13) 0.0064(10) 0.0011(11) 0.0057(12)
N57 0.051(2) 0.089(3) 0.048(2) -0.0272(19) 0.0151(16) 0.000(2)
N58 0.119(3) 0.046(2) 0.0327(16) 0.0054(14) 0.0192(19) 0.022(2)
C1 0.056(2) 0.0415(19) 0.0258(15) 0.0045(13) 0.0091(14) 0.0108(16)
C2 0.075(3) 0.045(2) 0.0372(19) 0.0102(16) 0.0157(19) 0.005(2)
C3 0.073(3) 0.0356(19) 0.042(2) 0.0024(15) 0.0102(19) -0.0029(19)
C4 0.060(2) 0.0388(19) 0.0358(18) 0.0021(15) 0.0091(16) 0.0035(17)
C5 0.0416(18) 0.0374(17) 0.0251(14) 0.0036(12) 0.0062(13) 0.0101(14)
C6 0.0358(16) 0.0342(16) 0.0247(14) 0.0023(12) 0.0057(12) 0.0100(13)
C7 0.0345(16) 0.0366(17) 0.0250(14) -0.0004(12) 0.0020(12) 0.0079(13)
C8 0.0324(16) 0.0472(19) 0.0237(14) 0.0015(13) 0.0041(12) 0.0121(14)
C9 0.0339(16) 0.0447(18) 0.0216(13) 0.0050(12) 0.0051(12) 0.0131(14)
C10 0.0305(15) 0.0376(17) 0.0242(14) 0.0044(12) 0.0047(11) 0.0126(13)
C11 0.0349(16) 0.0382(17) 0.0238(13) 0.0075(12) 0.0069(12) 0.0120(14)
C12 0.0421(18) 0.0415(18) 0.0270(15) 0.0065(13) 0.0054(13) 0.0124(15)
C13 0.050(2) 0.0337(17) 0.0390(18) 0.0069(14) 0.0091(15) 0.0073(15)
C14 0.0449(19) 0.0348(18) 0.0358(17) -0.0004(13) 0.0032(14) 0.0071(15)
C15 0.0426(18) 0.0360(17) 0.0244(14) 0.0026(12) 0.0043(13) 0.0091(14)
C16 0.0405(18) 0.0428(19) 0.0287(15) 0.0042(13) 0.0044(13) 0.0124(15)
C17 0.0377(18) 0.056(2) 0.0352(17) 0.0090(15) 0.0017(14) 0.0165(16)
C18 0.0392(18) 0.052(2) 0.0390(18) 0.0077(15) 0.0120(15) 0.0201(16)
C19 0.0465(19) 0.0436(19) 0.0291(15) 0.0037(13) 0.0093(14) 0.0133(16)
C20 0.0341(16) 0.0394(17) 0.0229(13) 0.0050(12) 0.0053(12) 0.0102(14)
C21 0.0394(17) 0.0337(16) 0.0244(14) 0.0039(12) 0.0052(12) 0.0113(14)
C22 0.0438(18) 0.0392(18) 0.0274(15) 0.0017(13) 0.0105(13) 0.0133(15)
C23 0.0426(18) 0.0330(16) 0.0229(14) 0.0029(12) 0.0046(13) 0.0087(14)
C24 0.0376(17) 0.0411(18) 0.0242(14) 0.0035(12) 0.0049(12) 0.0121(14)
C25 0.0380(17) 0.0333(16) 0.0251(14) 0.0045(12) 0.0083(12) 0.0100(13)
C26 0.0392(17) 0.0318(16) 0.0206(13) 0.0030(11) 0.0063(12) 0.0082(13)
C27 0.0394(17) 0.0408(18) 0.0252(14) 0.0060(12) 0.0049(12) 0.0136(14)
C28 0.0346(17) 0.0401(18) 0.0383(17) 0.0049(14) 0.0080(14) 0.0126(14)
C29 0.0401(18) 0.0384(17) 0.0306(15) 0.0013(13) 0.0138(13) 0.0116(14)
C30 0.0456(19) 0.0353(17) 0.0249(14) 0.0017(12) 0.0074(13) 0.0091(14)
C31 0.0334(16) 0.0480(19) 0.0264(15) 0.0035(13) 0.0068(12) 0.0099(15)
C32 0.0348(17) 0.049(2) 0.0310(16) -0.0007(14) 0.0038(13) 0.0091(15)
C33 0.041(2) 0.070(3) 0.0307(17) -0.0073(17) 0.0081(15) 0.0060(18)
C34 0.0409(19) 0.080(3) 0.0222(15) 0.0036(17) -0.0009(14) 0.0099(19)
C35 0.048(2) 0.077(3) 0.0276(16) 0.0106(17) 0.0014(15) 0.015(2)
C36 0.0439(18) 0.0373(17) 0.0203(13) 0.0019(12) 0.0061(12) 0.0091(14)
C37 0.047(2) 0.049(2) 0.0325(17) 0.0041(14) 0.0126(15) 0.0141(17)
C38 0.057(2) 0.050(2) 0.0360(18) 0.0030(16) 0.0214(17) 0.0121(18)
C39 0.062(2) 0.049(2) 0.0220(15) 0.0021(14) 0.0022(15) 0.0059(18)
C40 0.046(2) 0.050(2) 0.0321(17) 0.0030(15) 0.0009(15) 0.0106(17)
C51 0.055(2) 0.0420(19) 0.0372(17) 0.0060(15) 0.0147(16) 0.0131(17)
C52 0.066(3) 0.042(2) 0.057(2) 0.0136(18) 0.024(2) 0.0183(19)
C53 0.058(2) 0.038(2) 0.060(2) 0.0034(18) 0.013(2) 0.0072(18)
C54 0.045(2) 0.0400(19) 0.050(2) -0.0079(16) 0.0057(16) 0.0111(16)
C55 0.0323(16) 0.0444(19) 0.0341(16) -0.0013(14) 0.0100(13) 0.0069(14)
C56 0.0340(17) 0.0422(18) 0.0305(15) -0.0022(13) 0.0021(13) 0.0101(14)
C57 0.0352(17) 0.051(2) 0.0364(17) -0.0082(15) 0.0059(14) 0.0160(16)
C58 0.0331(17) 0.063(2) 0.0282(16) -0.0042(15) 0.0032(13) 0.0204(16)
C59 0.0421(19) 0.059(2) 0.0276(15) 0.0089(15) 0.0097(14) 0.0198(17)
C60 0.0391(17) 0.0468(19) 0.0250(14) 0.0047(13) 0.0058(13) 0.0170(15)
C61 0.0411(18) 0.0422(19) 0.0317(16) 0.0106(14) 0.0061(13) 0.0150(15)
C62 0.055(2) 0.049(2) 0.0375(18) 0.0158(16) 0.0075(16) 0.0125(18)
C63 0.066(3) 0.044(2) 0.057(2) 0.0240(19) 0.003(2) 0.004(2)
C64 0.074(3) 0.0313(19) 0.051(2) 0.0048(16) -0.007(2) 0.0004(19)
C65 0.061(2) 0.0393(19) 0.0350(17) 0.0044(14) -0.0020(16) 0.0115(17)
C66 0.0401(18) 0.0377(18) 0.0310(16) 0.0029(13) 0.0072(13) 0.0101(15)
C67 0.043(2) 0.044(2) 0.0451(19) 0.0044(16) 0.0116(16) 0.0108(16)
C68 0.050(2) 0.044(2) 0.051(2) 0.0094(16) 0.0164(17) 0.0180(17)
C69 0.060(2) 0.043(2) 0.0386(18) 0.0044(15) 0.0178(17) 0.0173(17)
C70 0.051(2) 0.0317(16) 0.0290(15) 0.0040(12) 0.0095(14) 0.0082(15)
C71 0.052(2) 0.0326(16) 0.0254(14) 0.0038(12) 0.0110(14) 0.0106(15)
C72 0.066(2) 0.0363(18) 0.0274(16) 0.0038(13) 0.0127(15) 0.0150(17)
C73 0.067(2) 0.0312(17) 0.0248(15) 0.0018(12) 0.0045(15) 0.0067(16)
C74 0.051(2) 0.0379(18) 0.0292(16) 0.0057(13) -0.0021(14) 0.0054(16)
C75 0.0481(19) 0.0324(17) 0.0293(15) 0.0071(12) 0.0040(14) 0.0099(15)
C76 0.0456(19) 0.0325(17) 0.0290(15) 0.0075(12) 0.0036(14) 0.0058(14)
C77 0.048(2) 0.046(2) 0.0352(17) 0.0066(15) 0.0020(15) 0.0121(17)
C78 0.0378(18) 0.045(2) 0.048(2) 0.0137(16) 0.0030(15) 0.0086(16)
C79 0.0419(19) 0.0436(19) 0.0432(18) 0.0123(15) 0.0160(15) 0.0136(16)
C80 0.0470(19) 0.0374(18) 0.0294(15) 0.0083(13) 0.0087(14) 0.0121(15)
C81 0.0279(17) 0.092(3) 0.0326(18) -0.0047(19) 0.0059(14) 0.0102(19)
C82 0.052(2) 0.135(4) 0.0294(18) 0.015(2) 0.0103(17) 0.039(3)
C83 0.045(2) 0.179(6) 0.037(2) 0.011(3) 0.0061(19) 0.038(3)
C84 0.041(2) 0.174(6) 0.043(3) -0.034(3) 0.0054(19) 0.007(3)
C85 0.058(3) 0.124(4) 0.046(3) -0.038(3) 0.014(2) -0.005(3)
C86 0.092(3) 0.0318(18) 0.0236(16) 0.0037(13) 0.0040(18) 0.0072(19)
C87 0.087(3) 0.049(2) 0.0348(19) 0.0062(17) -0.002(2) 0.007(2)
C88 0.123(4) 0.052(3) 0.040(2) 0.008(2) -0.015(3) 0.000(3)
C89 0.158(4) 0.047(2) 0.0266(19) 0.0032(17) 0.012(3) 0.007(3)
C90 0.141(4) 0.049(2) 0.035(2) 0.0072(18) 0.025(3) 0.029(3)
P1 0.0438(6) 0.0676(7) 0.0386(5) -0.0086(5) 0.0003(4) 0.0229(5)
P2 0.0496(6) 0.0758(8) 0.0442(5) 0.0253(5) 0.0199(4) 0.0302(6)
P3 0.0536(6) 0.0565(6) 0.0273(4) 0.0055(4) 0.0058(4) 0.0053(5)
P4 0.0501(6) 0.0533(6) 0.0303(4) 0.0043(4) 0.0063(4) 0.0089(5)
F1 0.0658(19) 0.088(2) 0.136(3) 0.032(2) 0.043(2) 0.0200(17)
F2 0.0796(18) 0.103(2) 0.0518(14) 0.0243(14) 0.0284(13) 0.0473(17)
F3 0.0656(18) 0.085(2) 0.105(2) -0.0398(19) -0.0028(17) 0.0283(16)
F4 0.0758(17) 0.0766(18) 0.0417(12) -0.0008(12) 0.0141(12) 0.0395(15)
F5 0.0766(19) 0.163(3) 0.0556(16) -0.0360(19) -0.0196(14) 0.072(2)
F6 0.0556(14) 0.0880(19) 0.0404(12) 0.0106(12) 0.0017(10) 0.0288(13)
F11 0.094(2) 0.205(4) 0.152(3) 0.132(3) 0.069(2) 0.102(3)
F12 0.0652(16) 0.091(2) 0.0573(15) 0.0327(14) 0.0143(12) 0.0360(15)
F13 0.112(2) 0.232(4) 0.0517(17) 0.042(2) 0.0391(17) 0.112(3)
F14 0.082(2) 0.118(3) 0.0695(18) -0.0156(18) 0.0221(16) 0.0455(19)
F15 0.0564(19) 0.087(3) 0.280(5) 0.070(3) 0.033(3) 0.0179(18)
F16 0.0548(17) 0.083(2) 0.123(3) -0.0185(19) -0.0009(17) 0.0262(16)
F21 0.097(2) 0.0756(19) 0.0519(15) -0.0102(14) 0.0104(15) 0.0151(17)
F22 0.148(3) 0.073(2) 0.075(2) -0.0197(17) 0.018(2) 0.024(2)
F23 0.141(3) 0.089(2) 0.068(2) 0.0330(18) -0.022(2) 0.024(2)
F24 0.157(3) 0.089(2) 0.0459(16) 0.0249(16) -0.0062(19) 0.019(2)
F26 0.0585(17) 0.131(3) 0.0650(18) 0.0024(19) 0.0047(14) -0.0002(18)
F31 0.102(2) 0.0526(16) 0.0783(19) -0.0078(14) 0.0188(17) 0.0085(15)
F32 0.204(4) 0.075(2) 0.0564(18) -0.0225(16) 0.019(2) 0.012(2)
F33 0.0854(19) 0.0680(17) 0.0480(14) 0.0182(12) 0.0071(13) 0.0243(15)
F34 0.093(2) 0.117(3) 0.0603(17) 0.0505(18) 0.0117(16) 0.010(2)
F35 0.0704(19) 0.201(4) 0.0598(18) 0.015(2) 0.0285(15) 0.060(2)
F36 0.0495(15) 0.162(3) 0.0626(17) 0.032(2) 0.0079(13) 0.0288(19)
O1 0.073(2) 0.0592(19) 0.069(2) 0.0044(16) -0.0042(17) 0.0266(17)
O2 0.070(2) 0.077(2) 0.0530(18) 0.0062(16) 0.0116(15) 0.0168(17)
O3 0.106(3) 0.069(2) 0.122(4) 0.017(2) 0.037(3) 0.029(2)
O4 0.135(5) 0.078(5) 0.113(6) 0.010(4) 0.062(5) 0.043(4)
O5 0.098(3) 0.151(4) 0.077(3) 0.028(3) 0.027(2) 0.069(3)
F25 0.0652(19) 0.115(3) 0.110(3) -0.005(2) 0.0346(19) 0.0072(19)

loop_
_atom_type_symbol
_atom_type_scat_dispersion_real
_atom_type_scat_dispersion_imag
_atom_type_scat_Cromer_Mann_a1
_atom_type_scat_Cromer_Mann_b1
_atom_type_scat_Cromer_Mann_a2
_atom_type_scat_Cromer_Mann_b2
_atom_type_scat_Cromer_Mann_a3
_atom_type_scat_Cromer_Mann_b3
_atom_type_scat_Cromer_Mann_a4
_atom_type_scat_Cromer_Mann_b4
_atom_type_scat_Cromer_Mann_c
_atom_type_scat_source
C 0.0033 0.0016 2.3100 20.8439 1.0200 10.2075 1.5886 0.5687 0.8650 51.6512 0.2156 'International Tables Vol C 4.2.6.8 and 6.1.1.4'
H 0.0000 0.0000 0.4930 10.5109 0.3229 26.1257 0.1402 3.1424 0.0408 57.7998 0.0030 'International Tables Vol C 4.2.6.8 and 6.1.1.4'
Fe 0.3463 0.8444 11.7695 4.7611 7.3573 0.3072 3.5222 15.3535 2.3045 76.8805 1.0369 'International Tables Vol C 4.2.6.8 and 6.1.1.4'
N 0.0061 0.0033 12.2126 0.0057 3.1322 9.8933 2.0125 28.9975 1.1663 0.5826 -11.5290 'International Tables Vol C 4.2.6.8 and 6.1.1.4'
O 0.0106 0.0060 3.0485 13.2771 2.2868 5.7011 1.5463 0.3239 0.8670 32.9089 0.2508 'International Tables Vol C 4.2.6.8 and 6.1.1.4'
P 0.1023 0.0942 6.4345 1.9067 4.1791 27.1570 1.7800 0.5260 1.4908 68.1645 1.1149 'International Tables Vol C 4.2.6.8 and 6.1.1.4'
F 0.0171 0.0103 3.5392 10.2825 2.6412 4.2944 1.5170 0.2615 1.0243 26.1476 0.2776 'International Tables Vol C 4.2.6.8 and 6.1.1.4'

loop_
_geom_angle_atom_site_label_1
_geom_angle_site_symmetry_1
_geom_angle_atom_site_label_2
_geom_angle_site_symmetry_2
_geom_angle_atom_site_label_3
_geom_angle_site_symmetry_3
_geom_angle
_geom_angle_publ_flag
N1 . Fe1 . N2 . 81.17(11) yes
N1 . Fe1 . N3 . 162.17(11) yes
N2 . Fe1 . N3 . 81.00(11) yes
N1 . Fe1 . N4 . 90.20(12) yes
N2 . Fe1 . N4 . 98.55(11) yes
N3 . Fe1 . N4 . 92.11(12) yes
N1 . Fe1 . N5 . 99.49(12) yes
N2 . Fe1 . N5 . 179.26(12) yes
N3 . Fe1 . N5 . 98.33(11) yes
N4 . Fe1 . N5 . 81.13(12) yes
N1 . Fe1 . N6 . 92.17(12) yes
N2 . Fe1 . N6 . 99.31(11) yes
N3 . Fe1 . N6 . 91.04(12) yes
N4 . Fe1 . N6 . 162.13(11) yes
N5 . Fe1 . N6 . 81.01(11) yes
N51 . Fe2 . N52 . 81.28(12) yes
N51 . Fe2 . N53 . 161.78(11) yes
N52 . Fe2 . N53 . 80.53(12) yes
N51 . Fe2 . N54 . 91.28(12) yes
N52 . Fe2 . N54 . 99.73(12) yes
N53 . Fe2 . N54 . 92.91(12) yes
N51 . Fe2 . N55 . 98.13(12) yes
N52 . Fe2 . N55 . 179.19(13) yes
N53 . Fe2 . N55 . 100.05(12) yes
N54 . Fe2 . N55 . 80.82(13) yes
N51 . Fe2 . N56 . 91.75(12) yes
N52 . Fe2 . N56 . 98.46(12) yes
N53 . Fe2 . N56 . 89.79(12) yes
N54 . Fe2 . N56 . 161.80(11) yes
N55 . Fe2 . N56 . 80.99(13) yes
Fe1 . N1 . C1 . 127.3(2) yes
Fe1 . N1 . C5 . 114.2(2) yes
C1 . N1 . C5 . 118.5(3) yes
Fe1 . N2 . C6 . 120.1(2) yes
Fe1 . N2 . C10 . 119.6(2) yes
C6 . N2 . C10 . 120.3(3) yes
Fe1 . N3 . C11 . 114.1(2) yes
Fe1 . N3 . C15 . 127.4(2) yes
C11 . N3 . C15 . 118.6(3) yes
Fe1 . N4 . C16 . 127.1(2) yes
Fe1 . N4 . C20 . 114.6(2) yes
C16 . N4 . C20 . 118.3(3) yes
Fe1 . N5 . C21 . 119.3(2) yes
Fe1 . N5 . C25 . 119.8(2) yes
C21 . N5 . C25 . 120.9(3) yes
Fe1 . N6 . C26 . 114.3(2) yes
Fe1 . N6 . C30 . 127.3(2) yes
C26 . N6 . C30 . 118.4(3) yes
C31 . N7 . C35 . 117.6(4) yes
C36 . N8 . C40 . 117.8(3) yes
Fe2 . N51 . C51 . 127.4(2) yes
Fe2 . N51 . C55 . 114.6(2) yes
C51 . N51 . C55 . 118.0(3) yes
Fe2 . N52 . C56 . 119.2(2) yes
Fe2 . N52 . C60 . 120.4(2) yes
C56 . N52 . C60 . 120.4(3) yes
Fe2 . N53 . C61 . 114.3(2) yes
Fe2 . N53 . C65 . 127.3(2) yes
C61 . N53 . C65 . 118.2(3) yes
Fe2 . N54 . C66 . 126.8(2) yes
Fe2 . N54 . C70 . 114.7(2) yes
C66 . N54 . C70 . 118.5(3) yes
Fe2 . N55 . C71 . 119.6(2) yes
Fe2 . N55 . C75 . 119.3(2) yes
C71 . N55 . C75 . 121.1(3) yes
Fe2 . N56 . C76 . 114.6(2) yes
Fe2 . N56 . C80 . 126.4(2) yes
C76 . N56 . C80 . 118.9(3) yes
C81 . N57 . C85 . 118.8(6) yes
C86 . N58 . C90 . 117.1(5) yes
N1 . C1 . C2 . 123.0(3) yes
N1 . C1 . H20 . 116.6 no
C2 . C1 . H20 . 120.4 no
C1 . C2 . C3 . 119.1(4) yes
C1 . C2 . H21 . 120.2 no
C3 . C2 . H21 . 120.7 no
C2 . C3 . C4 . 118.8(4) yes
C2 . C3 . H31 . 121.4 no
C4 . C3 . H31 . 119.8 no
C3 . C4 . C5 . 119.2(3) yes
C3 . C4 . H41 . 120.5 no
C5 . C4 . H41 . 120.3 no
C4 . C5 . N1 . 121.4(3) yes
C4 . C5 . C6 . 124.7(3) yes
N1 . C5 . C6 . 113.9(3) yes
C5 . C6 . N2 . 110.7(3) yes
C5 . C6 . C7 . 127.7(3) yes
N2 . C6 . C7 . 121.5(3) yes
C6 . C7 . C8 . 118.9(3) yes
C6 . C7 . H71 . 120.9 no
C8 . C7 . H71 . 120.3 no
C7 . C8 . C9 . 119.2(3) yes
C7 . C8 . C31 . 120.7(3) yes
C9 . C8 . C31 . 120.1(3) yes
C8 . C9 . C10 . 119.4(3) yes
C8 . C9 . H91 . 120.9 no
C10 . C9 . H91 . 119.7 no
C9 . C10 . N2 . 120.6(3) yes
C9 . C10 . C11 . 128.0(3) yes
N2 . C10 . C11 . 111.4(3) yes
C10 . C11 . N3 . 113.9(3) yes
C10 . C11 . C12 . 124.8(3) yes
N3 . C11 . C12 . 121.3(3) yes
C11 . C12 . C13 . 119.5(3) yes
C11 . C12 . H902 . 120.2 no
C13 . C12 . H902 . 120.3 no
C12 . C13 . C14 . 119.0(3) yes
C12 . C13 . H131 . 121.8 no
C14 . C13 . H131 . 119.1 no
C13 . C14 . C15 . 119.0(3) yes
C13 . C14 . H141 . 121.1 no
C15 . C14 . H141 . 119.9 no
C14 . C15 . N3 . 122.6(3) yes
C14 . C15 . H151 . 118.7 no
N3 . C15 . H151 . 118.7 no
N4 . C16 . C17 . 122.1(3) yes
N4 . C16 . H161 . 118.3 no
C17 . C16 . H161 . 119.6 no
C16 . C17 . C18 . 119.8(3) yes
C16 . C17 . H171 . 119.2 no
C18 . C17 . H171 . 121.0 no
C17 . C18 . C19 . 118.6(3) yes
C17 . C18 . H181 . 121.0 no
C19 . C18 . H181 . 120.5 no
C18 . C19 . C20 . 119.1(3) yes
C18 . C19 . H191 . 121.4 no
C20 . C19 . H191 . 119.6 no
C19 . C20 . N4 . 122.2(3) yes
C19 . C20 . C21 . 124.6(3) yes
N4 . C20 . C21 . 113.3(3) yes
C20 . C21 . N5 . 111.7(3) yes
C20 . C21 . C22 . 128.3(3) yes
N5 . C21 . C22 . 120.0(3) yes
C21 . C22 . C23 . 120.0(3) yes
C21 . C22 . H221 . 120.1 no
C23 . C22 . H221 . 119.9 no
C22 . C23 . C24 . 118.6(3) yes
C22 . C23 . C36 . 122.5(3) yes
C24 . C23 . C36 . 118.9(3) yes
C23 . C24 . C25 . 119.2(3) yes
C23 . C24 . H241 . 119.8 no
C25 . C24 . H241 . 120.9 no
C24 . C25 . N5 . 121.3(3) yes
C24 . C25 . C26 . 127.4(3) yes
N5 . C25 . C26 . 111.3(3) yes
C25 . C26 . N6 . 113.5(3) yes
C25 . C26 . C27 . 125.0(3) yes
N6 . C26 . C27 . 121.6(3) yes
C26 . C27 . C28 . 119.4(3) yes
C26 . C27 . H271 . 120.0 no
C28 . C27 . H271 . 120.5 no
C27 . C28 . C29 . 118.5(3) yes
C27 . C28 . H281 . 120.7 no
C29 . C28 . H281 . 120.8 no
C28 . C29 . C30 . 119.7(3) yes
C28 . C29 . H291 . 120.1 no
C30 . C29 . H291 . 120.2 no
C29 . C30 . N6 . 122.5(3) yes
C29 . C30 . H301 . 119.3 no
N6 . C30 . H301 . 118.2 no
C8 . C31 . N7 . 115.7(3) yes
C8 . C31 . C32 . 121.5(3) yes
N7 . C31 . C32 . 122.8(3) yes
C31 . C32 . C33 . 118.1(4) yes
C31 . C32 . H321 . 120.1 no
C33 . C32 . H321 . 121.7 no
C32 . C33 . C34 . 120.0(4) yes
C32 . C33 . H331 . 120.1 no
C34 . C33 . H331 . 119.9 no
C33 . C34 . C35 . 118.5(3) yes
C33 . C34 . H341 . 120.6 no
C35 . C34 . H341 . 120.9 no
C34 . C35 . N7 . 123.0(4) yes
C34 . C35 . H351 . 119.5 no
N7 . C35 . H351 . 117.4 no
C23 . C36 . N8 . 115.1(3) yes
C23 . C36 . C37 . 122.4(3) yes
N8 . C36 . C37 . 122.4(3) yes
C36 . C37 . C38 . 118.7(4) yes
C36 . C37 . H371 . 120.6 no
C38 . C37 . H371 . 120.6 no
C37 . C38 . C39 . 119.3(4) yes
C37 . C38 . H381 . 120.0 no
C39 . C38 . H381 . 120.7 no
C38 . C39 . C40 . 118.4(3) yes
C38 . C39 . H391 . 121.5 no
C40 . C39 . H391 . 120.0 no
C39 . C40 . N8 . 123.2(4) yes
C39 . C40 . H401 . 118.1 no
N8 . C40 . H401 . 118.7 no
N51 . C51 . C52 . 122.2(4) yes
N51 . C51 . H511 . 118.5 no
C52 . C51 . H511 . 119.3 no
C51 . C52 . C53 . 119.0(4) yes
C51 . C52 . H521 . 120.8 no
C53 . C52 . H521 . 120.2 no
C52 . C53 . C54 . 119.9(4) yes
C52 . C53 . H531 . 119.4 no
C54 . C53 . H531 . 120.7 no
C53 . C54 . C55 . 118.8(4) yes
C53 . C54 . H541 . 121.9 no
C55 . C54 . H541 . 119.3 no
C54 . C55 . N51 . 122.0(3) yes
C54 . C55 . C56 . 124.9(3) yes
N51 . C55 . C56 . 113.0(3) yes
C55 . C56 . N52 . 111.9(3) yes
C55 . C56 . C57 . 127.1(3) yes
N52 . C56 . C57 . 120.9(3) yes
C56 . C57 . C58 . 119.2(4) yes
C56 . C57 . H571 . 120.4 no
C58 . C57 . H571 . 120.4 no
C57 . C58 . C59 . 119.2(3) yes
C57 . C58 . C81 . 117.8(4) yes
C59 . C58 . C81 . 123.0(4) yes
C58 . C59 . C60 . 119.4(4) yes
C58 . C59 . H591 . 120.5 no
C60 . C59 . H591 . 120.2 no
C59 . C60 . N52 . 120.9(3) yes
C59 . C60 . C61 . 128.0(3) yes
N52 . C60 . C61 . 111.1(3) yes
C60 . C61 . N53 . 113.5(3) yes
C60 . C61 . C62 . 125.1(3) yes
N53 . C61 . C62 . 121.3(3) yes
C61 . C62 . C63 . 119.8(4) yes
C61 . C62 . H621 . 119.7 no
C63 . C62 . H621 . 120.5 no
C62 . C63 . C64 . 119.0(4) yes
C62 . C63 . H631 . 119.9 no
C64 . C63 . H631 . 121.1 no
C63 . C64 . C65 . 119.2(4) yes
C63 . C64 . H641 . 119.2 no
C65 . C64 . H641 . 121.6 no
C64 . C65 . N53 . 122.4(4) yes
C64 . C65 . H651 . 118.3 no
N53 . C65 . H651 . 119.3 no
N54 . C66 . C67 . 122.6(3) yes
N54 . C66 . H661 . 118.4 no
C67 . C66 . H661 . 119.0 no
C66 . C67 . C68 . 119.1(4) yes
C66 . C67 . H671 . 120.6 no
C68 . C67 . H671 . 120.2 no
C67 . C68 . C69 . 119.1(4) yes
C67 . C68 . H681 . 120.7 no
C69 . C68 . H681 . 120.3 no
C68 . C69 . C70 . 119.8(3) yes
C68 . C69 . H691 . 121.0 no
C70 . C69 . H691 . 119.2 no
C69 . C70 . N54 . 120.9(3) yes
C69 . C70 . C71 . 126.0(3) yes
N54 . C70 . C71 . 113.1(3) yes
C70 . C71 . N55 . 111.7(3) yes
C70 . C71 . C72 . 127.8(4) yes
N55 . C71 . C72 . 120.5(4) yes
C71 . C72 . C73 . 119.8(4) yes
C71 . C72 . H721 . 119.9 no
C73 . C72 . H721 . 120.3 no
C72 . C73 . C74 . 118.7(3) yes
C72 . C73 . C86 . 120.2(4) yes
C74 . C73 . C86 . 121.1(4) yes
C73 . C74 . C75 . 119.4(4) yes
C73 . C74 . H741 . 121.4 no
C75 . C74 . H741 . 119.3 no
C74 . C75 . N55 . 120.5(4) yes
C74 . C75 . C76 . 127.7(4) yes
N55 . C75 . C76 . 111.8(3) yes
C75 . C76 . N56 . 113.3(3) yes
C75 . C76 . C77 . 124.6(3) yes
N56 . C76 . C77 . 122.1(3) yes
C76 . C77 . C78 . 119.3(3) yes
C76 . C77 . H771 . 120.1 no
C78 . C77 . H771 . 120.6 no
C77 . C78 . C79 . 119.0(4) yes
C77 . C78 . H781 . 120.5 no
C79 . C78 . H781 . 120.5 no
C78 . C79 . C80 . 119.1(4) yes
C78 . C79 . H791 . 121.4 no
C80 . C79 . H791 . 119.5 no
C79 . C80 . N56 . 121.6(3) yes
C79 . C80 . H801 . 120.4 no
N56 . C80 . H801 . 118.0 no
C58 . C81 . N57 . 115.6(4) yes
C58 . C81 . C82 . 122.0(5) yes
N57 . C81 . C82 . 122.4(4) yes
C81 . C82 . C83 . 117.4(6) yes
C81 . C82 . H821 . 120.3 no
C83 . C82 . H821 . 122.3 no
C82 . C83 . C84 . 119.1(6) yes
C82 . C83 . H831 . 119.5 no
C84 . C83 . H831 . 121.4 no
C83 . C84 . C85 . 119.0(5) yes
C83 . C84 . H841 . 119.9 no
C85 . C84 . H841 . 121.2 no
C84 . C85 . N57 . 123.3(7) yes
C84 . C85 . H851 . 117.4 no
N57 . C85 . H851 . 119.2 no
C73 . C86 . N58 . 115.5(4) yes
C73 . C86 . C87 . 121.6(4) yes
N58 . C86 . C87 . 122.9(4) yes
C86 . C87 . C88 . 118.4(6) yes
C86 . C87 . H871 . 120.4 no
C88 . C87 . H871 . 121.2 no
C87 . C88 . C89 . 119.3(6) yes
C87 . C88 . H881 . 120.2 no
C89 . C88 . H881 . 120.4 no
C88 . C89 . C90 . 118.8(4) yes
C88 . C89 . H891 . 121.1 no
C90 . C89 . H891 . 120.1 no
C89 . C90 . N58 . 123.5(6) yes
C89 . C90 . H901 . 118.9 no
N58 . C90 . H901 . 117.6 no
F1 . P1 . F2 . 178.5(2) yes
F1 . P1 . F3 . 92.5(2) yes
F2 . P1 . F3 . 89.06(19) yes
F1 . P1 . F4 . 89.37(19) yes
F2 . P1 . F4 . 89.12(16) yes
F3 . P1 . F4 . 177.9(2) yes
F1 . P1 . F5 . 89.7(2) yes
F2 . P1 . F5 . 90.6(2) yes
F3 . P1 . F5 . 89.61(18) yes
F4 . P1 . F5 . 89.39(16) yes
F1 . P1 . F6 . 90.20(19) yes
F2 . P1 . F6 . 89.51(16) yes
F3 . P1 . F6 . 90.58(17) yes
F4 . P1 . F6 . 90.42(15) yes
F5 . P1 . F6 . 179.77(16) yes
F11 . P2 . F12 . 177.3(3) yes
F11 . P2 . F13 . 90.5(2) yes
F12 . P2 . F13 . 87.23(18) yes
F11 . P2 . F14 . 90.1(2) yes
F12 . P2 . F14 . 92.06(18) yes
F13 . P2 . F14 . 176.1(3) yes
F11 . P2 . F15 . 91.6(3) yes
F12 . P2 . F15 . 89.8(2) yes
F13 . P2 . F15 . 89.4(3) yes
F14 . P2 . F15 . 94.5(3) yes
F11 . P2 . F16 . 88.6(2) yes
F12 . P2 . F16 . 89.89(19) yes
F13 . P2 . F16 . 87.9(2) yes
F14 . P2 . F16 . 88.3(2) yes
F15 . P2 . F16 . 177.3(3) yes
F21 . P3 . F22 . 178.8(2) yes
F21 . P3 . F23 . 88.4(2) yes
F22 . P3 . F23 . 92.6(2) yes
F21 . P3 . F24 . 90.0(2) yes
F22 . P3 . F24 . 89.0(2) yes
F23 . P3 . F24 . 178.2(2) yes
F21 . P3 . F26 . 90.4(2) yes
F22 . P3 . F26 . 88.9(2) yes
F23 . P3 . F26 . 89.3(2) yes
F24 . P3 . F26 . 89.9(2) yes
F21 . P3 . F25 . 87.6(2) yes
F22 . P3 . F25 . 93.0(2) yes
F23 . P3 . F25 . 92.5(2) yes
F24 . P3 . F25 . 88.3(2) yes
F26 . P3 . F25 . 177.3(2) yes
F31 . P4 . F32 . 179.2(2) yes
F31 . P4 . F33 . 89.15(17) yes
F32 . P4 . F33 . 90.36(19) yes
F31 . P4 . F34 . 93.4(2) yes
F32 . P4 . F34 . 87.1(2) yes
F33 . P4 . F34 . 177.4(2) yes
F31 . P4 . F35 . 88.5(2) yes
F32 . P4 . F35 . 92.1(3) yes
F33 . P4 . F35 . 90.27(19) yes
F34 . P4 . F35 . 89.3(2) yes
F31 . P4 . F36 . 90.1(2) yes
F32 . P4 . F36 . 89.2(3) yes
F33 . P4 . F36 . 88.81(18) yes
F34 . P4 . F36 . 91.7(2) yes
F35 . P4 . F36 . 178.41(19) yes
H1 . O1 . H2 . 109.5 no
H1 . O1 . H12 . 109.5 no
H2 . O1 . H12 . 109.5 no
H3 . O2 . H4 . 114.6 no
H3 . O2 . H14 . 122.5 no
H4 . O2 . H14 . 109.5 no
H5 . O3 . H6 . 116.5 no
H5 . O3 . H15 . 109.5 no
H6 . O3 . H15 . 133.8 no
O4 2_775 O4 . H7 . 98.8 no
O4 2_775 O4 . H8 . 127.2 no
H7 . O4 . H8 . 109.5 no
H9 . O5 . H10 . 109.5 no

loop_
_geom_bond_atom_site_label_1
_geom_bond_site_symmetry_1
_geom_bond_atom_site_label_2
_geom_bond_site_symmetry_2
_geom_bond_distance
_geom_bond_publ_flag
Fe1 . N1 . 1.974(3) yes
Fe1 . N2 . 1.877(2) yes
Fe1 . N3 . 1.978(3) yes
Fe1 . N4 . 1.983(3) yes
Fe1 . N5 . 1.877(3) yes
Fe1 . N6 . 1.976(3) yes
Fe2 . N51 . 1.978(3) yes
Fe2 . N52 . 1.874(3) yes
Fe2 . N53 . 1.976(3) yes
Fe2 . N54 . 1.972(3) yes
Fe2 . N55 . 1.878(3) yes
Fe2 . N56 . 1.983(3) yes
N1 . C1 . 1.335(4) yes
N1 . C5 . 1.370(4) yes
N2 . C6 . 1.354(4) yes
N2 . C10 . 1.351(4) yes
N3 . C11 . 1.364(4) yes
N3 . C15 . 1.339(4) yes
N4 . C16 . 1.346(4) yes
N4 . C20 . 1.362(4) yes
N5 . C21 . 1.358(4) yes
N5 . C25 . 1.349(4) yes
N6 . C26 . 1.367(4) yes
N6 . C30 . 1.341(4) yes
N7 . C31 . 1.349(5) yes
N7 . C35 . 1.353(4) yes
N8 . C36 . 1.355(5) yes
N8 . C40 . 1.334(4) yes
N51 . C51 . 1.354(5) yes
N51 . C55 . 1.367(4) yes
N52 . C56 . 1.360(5) yes
N52 . C60 . 1.340(4) yes
N53 . C61 . 1.363(4) yes
N53 . C65 . 1.350(5) yes
N54 . C66 . 1.341(5) yes
N54 . C70 . 1.366(4) yes
N55 . C71 . 1.347(5) yes
N55 . C75 . 1.350(5) yes
N56 . C76 . 1.351(4) yes
N56 . C80 . 1.337(5) yes
N57 . C81 . 1.343(7) yes
N57 . C85 . 1.322(6) yes
N58 . C86 . 1.357(7) yes
N58 . C90 . 1.354(6) yes
C1 . C2 . 1.376(6) yes
C1 . H20 . 0.943 no
C2 . C3 . 1.387(6) yes
C2 . H21 . 0.940 no
C3 . C4 . 1.394(5) yes
C3 . H31 . 0.931 no
C4 . C5 . 1.384(5) yes
C4 . H41 . 0.934 no
C5 . C6 . 1.474(5) yes
C6 . C7 . 1.377(4) yes
C7 . C8 . 1.399(5) yes
C7 . H71 . 0.928 no
C8 . C9 . 1.388(5) yes
C8 . C31 . 1.493(4) yes
C9 . C10 . 1.391(4) yes
C9 . H91 . 0.955 no
C10 . C11 . 1.460(5) yes
C11 . C12 . 1.395(5) yes
C12 . C13 . 1.379(5) yes
C12 . H902 . 0.941 no
C13 . C14 . 1.386(5) yes
C13 . H131 . 0.950 no
C14 . C15 . 1.389(5) yes
C14 . H141 . 0.953 no
C15 . H151 . 0.938 no
C16 . C17 . 1.380(5) yes
C16 . H161 . 0.944 no
C17 . C18 . 1.390(5) yes
C17 . H171 . 0.934 no
C18 . C19 . 1.386(5) yes
C18 . H181 . 0.936 no
C19 . C20 . 1.388(5) yes
C19 . H191 . 0.935 no
C20 . C21 . 1.471(5) yes
C21 . C22 . 1.389(4) yes
C22 . C23 . 1.397(5) yes
C22 . H221 . 0.947 no
C23 . C24 . 1.402(5) yes
C23 . C36 . 1.488(4) yes
C24 . C25 . 1.381(4) yes
C24 . H241 . 0.954 no
C25 . C26 . 1.469(4) yes
C26 . C27 . 1.386(5) yes
C27 . C28 . 1.393(5) yes
C27 . H271 . 0.943 no
C28 . C29 . 1.383(5) yes
C28 . H281 . 0.939 no
C29 . C30 . 1.380(5) yes
C29 . H291 . 0.951 no
C30 . H301 . 0.940 no
C31 . C32 . 1.383(5) yes
C32 . C33 . 1.395(5) yes
C32 . H321 . 0.930 no
C33 . C34 . 1.366(7) yes
C33 . H331 . 0.943 no
C34 . C35 . 1.383(6) yes
C34 . H341 . 0.943 no
C35 . H351 . 0.951 no
C36 . C37 . 1.375(5) yes
C37 . C38 . 1.393(5) yes
C37 . H371 . 0.931 no
C38 . C39 . 1.373(6) yes
C38 . H381 . 0.940 no
C39 . C40 . 1.387(6) yes
C39 . H391 . 0.940 no
C40 . H401 . 0.937 no
C51 . C52 . 1.385(6) yes
C51 . H511 . 0.947 no
C52 . C53 . 1.373(6) yes
C52 . H521 . 0.936 no
C53 . C54 . 1.384(6) yes
C53 . H531 . 0.933 no
C54 . C55 . 1.380(5) yes
C54 . H541 . 0.924 no
C55 . C56 . 1.467(5) yes
C56 . C57 . 1.381(5) yes
C57 . C58 . 1.403(6) yes
C57 . H571 . 0.941 no
C58 . C59 . 1.377(6) yes
C58 . C81 . 1.492(5) yes
C59 . C60 . 1.401(5) yes
C59 . H591 . 0.927 no
C60 . C61 . 1.462(5) yes
C61 . C62 . 1.395(5) yes
C62 . C63 . 1.365(6) yes
C62 . H621 . 0.943 no
C63 . C64 . 1.392(6) yes
C63 . H631 . 0.935 no
C64 . C65 . 1.377(6) yes
C64 . H641 . 0.940 no
C65 . H651 . 0.935 no
C66 . C67 . 1.387(5) yes
C66 . H661 . 0.938 no
C67 . C68 . 1.374(6) yes
C67 . H671 . 0.948 no
C68 . C69 . 1.379(6) yes
C68 . H681 . 0.936 no
C69 . C70 . 1.391(6) yes
C69 . H691 . 0.939 no
C70 . C71 . 1.463(5) yes
C71 . C72 . 1.394(5) yes
C72 . C73 . 1.384(6) yes
C72 . H721 . 0.938 no
C73 . C74 . 1.406(6) yes
C73 . C86 . 1.494(5) yes
C74 . C75 . 1.389(5) yes
C74 . H741 . 0.922 no
C75 . C76 . 1.473(5) yes
C76 . C77 . 1.381(6) yes
C77 . C78 . 1.379(6) yes
C77 . H771 . 0.945 no
C78 . C79 . 1.383(5) yes
C78 . H781 . 0.951 no
C79 . C80 . 1.399(5) yes
C79 . H791 . 0.940 no
C80 . H801 . 0.949 no
C81 . C82 . 1.365(7) yes
C82 . C83 . 1.423(7) yes
C82 . H821 . 0.954 no
C83 . C84 . 1.362(11) yes
C83 . H831 . 0.931 no
C84 . C85 . 1.356(11) yes
C84 . H841 . 0.941 no
C85 . H851 . 0.952 no
C86 . C87 . 1.366(7) yes
C87 . C88 . 1.407(6) yes
C87 . H871 . 0.936 no
C88 . C89 . 1.370(10) yes
C88 . H881 . 0.942 no
C89 . C90 . 1.365(10) yes
C89 . H891 . 0.929 no
C90 . H901 . 0.943 no
P1 . F1 . 1.579(3) yes
P1 . F2 . 1.597(3) yes
P1 . F3 . 1.592(3) yes
P1 . F4 . 1.598(3) yes
P1 . F5 . 1.583(3) yes
P1 . F6 . 1.584(3) yes
P2 . F11 . 1.576(3) yes
P2 . F12 . 1.580(3) yes
P2 . F13 . 1.604(3) yes
P2 . F14 . 1.568(3) yes
P2 . F15 . 1.543(4) yes
P2 . F16 . 1.597(4) yes
P3 . F21 . 1.590(3) yes
P3 . F22 . 1.567(3) yes
P3 . F23 . 1.566(3) yes
P3 . F24 . 1.584(3) yes
P3 . F26 . 1.588(3) yes
P3 . F25 . 1.592(3) yes
P4 . F31 . 1.573(3) yes
P4 . F32 . 1.581(3) yes
P4 . F33 . 1.582(3) yes
P4 . F34 . 1.582(3) yes
P4 . F35 . 1.582(3) yes
P4 . F36 . 1.585(3) yes
O1 . H1 . 0.820 no
O1 . H2 . 0.820 no
O1 . H12 . 0.820 no
O2 . H3 . 0.850 no
O2 . H4 . 0.830 no
O2 . H14 . 0.830 no
O3 . H5 . 0.820 no
O3 . H6 . 0.850 no
O3 . H15 . 0.820 no
O4 . O4 2_775 1.167(17) yes
O4 . H7 . 0.830 no
O4 . H8 . 0.820 no
O5 . H9 . 0.820 no
O5 . H10 . 0.820 no

loop_
_geom_hbond_atom_site_label_D
_geom_hbond_site_symmetry_D
_geom_hbond_atom_site_label_H
_geom_hbond_site_symmetry_H
_geom_hbond_atom_site_label_A
_geom_hbond_site_symmetry_A
_geom_hbond_angle_DHA
_geom_hbond_distance_DH
_geom_hbond_distance_HA
_geom_hbond_distance_DA
_geom_hbond_publ_flag
O1 . H1 . N7 . 165 0.82 2.06 2.863(2) yes
O1 . H2 . O2 . 175 0.82 1.99 2.811(2) yes
O2 . H4 . O3 . 157 0.83 2.02 2.803(2) yes
O3 . H5 . O4 . 166 0.82 1.73 2.534(2) yes
O3 . H5 . O4 2_775 156 0.82 2.20 2.966(2) yes
O4 . H8 . N57 1_554 177 0.82 1.86 2.676(2) yes
O4 2_775 H8 . N57 1_554 147 1.79 1.86 3.494(2) yes
O1 . H12 . O1 2_675 154 0.82 2.13 2.893(2) yes
O2 . H14 . O1 . 153 0.83 2.05 2.811(2) yes
O3 . H15 . O2 . 166 0.82 2.00 2.803(2) yes
